data_4320247
loop_
_publ_author_name
'Ayaaz M. Pirani'
'H\'el\`ene P. A. Mercier'
'David A. Dixon'
'Horst Borrmann'
'Gary J. Schrobilgen'

_publ_section_title
;
 Syntheses, Vibrational Spectra, and Theoretical Studies of the
 Adamantanoid Sn4Ch104- (Ch = Se, Te) Anions: X-ray Crystal Structures of
 [18-Crown-6-K]4[Sn4Se10].5en and [18-Crown-6-K]4[Sn4Te10].3en.2THF
;
_journal_name_full 'Inorganic Chemistry'
_journal_page_first 4823
_journal_page_last 4829
_journal_paper_doi 10.1021/ic010242f
_journal_volume 40
_journal_year 2001
_chemical_formula_sum 'C58 H136 K4 N10 O24 Se10 Sn4'
_chemical_formula_weight 2778.53
_chemical_name_systematic
;
   ?
;
_space_group_IT_number 14
_symmetry_cell_setting monoclinic
_symmetry_space_group_name_Hall '-P 2yn'
_symmetry_space_group_name_H-M 'P 1 21/n 1'
_atom_sites_solution_hydrogens geom
_atom_sites_solution_primary direct
_atom_sites_solution_secondary difmap
_audit_creation_method SHELXL
_cell_angle_alpha 90.00
_cell_angle_beta 97.548(8)
_cell_angle_gamma 90.00
_cell_formula_units_Z 4
_cell_length_a 22.003(2)
_cell_length_b 18.966(2)
_cell_length_c 24.392(2)
_cell_measurement_temperature 150(2)
_cell_volume 10090.8(16)
_computing_structure_refinement 'SHELXL-93 (Sheldrick, 1993)'
_computing_structure_solution 'SHELXS-86 (Sheldrick, 1990)'
_diffrn_ambient_temperature 150(2)
_diffrn_radiation_monochromator graphite
_diffrn_radiation_source 'fine-focus sealed tube'
_diffrn_radiation_type MoK\a
_diffrn_radiation_wavelength 0.71073
_diffrn_reflns_av_R_equivalents 0.1614
_diffrn_reflns_av_sigmaI/netI 0.1649
_diffrn_reflns_limit_h_max 29
_diffrn_reflns_limit_h_min -21
_diffrn_reflns_limit_k_max 25
_diffrn_reflns_limit_k_min -25
_diffrn_reflns_limit_l_max 24
_diffrn_reflns_limit_l_min -32
_diffrn_reflns_number 42373
_diffrn_reflns_theta_max 28.00
_diffrn_reflns_theta_min 2.75
_exptl_absorpt_coefficient_mu 4.815
_exptl_crystal_density_diffrn 1.829
_exptl_crystal_F_000 5448
_refine_diff_density_max 0.890
_refine_diff_density_min -0.359
_refine_diff_density_rms 0.076
_refine_ls_extinction_method none
_refine_ls_goodness_of_fit_all 1.029
_refine_ls_goodness_of_fit_obs 1.134
_refine_ls_matrix_type full
_refine_ls_number_parameters 1021
_refine_ls_number_reflns 15235
_refine_ls_number_restraints 20
_refine_ls_restrained_S_all 1.031
_refine_ls_restrained_S_obs 1.133
_refine_ls_R_factor_all 0.1349
_refine_ls_R_factor_obs 0.0843
_refine_ls_shift/esd_max -0.008
_refine_ls_shift/esd_mean 0.000
_refine_ls_structure_factor_coef Fsqd
_refine_ls_weighting_details 'w=1/[\s^2^(Fo^2^)+(0.0459P)^2^+26.7015P] where P=(Fo^2^+2Fc^2^)/3'
_refine_ls_weighting_scheme calc
_refine_ls_wR_factor_all 0.1859
_refine_ls_wR_factor_obs 0.1668
_reflns_number_observed 10398
_reflns_number_total 15270
_reflns_observed_criterion >2sigma(I)
_cod_data_source_file ic010242f_2.cif
_cod_data_source_block Sn4Se10(4-)
_cod_depositor_comments
;
The following automatic conversions were performed:

'_refine_ls_weighting_scheme' value 'calc
w=1/[\s^2^(Fo^2^)+(0.0459P)^2^+26.7015P] where P=(Fo^2^+2Fc^2^)/3'
was changed to 'calc'. New tag '_refine_ls_weighting_details' was
created. The value of the new tag was set to
'w=1/[\s^2^(Fo^2^)+(0.0459P)^2^+26.7015P] where P=(Fo^2^+2Fc^2^)/3'.

Automatic conversion script
Id: cif_fix_values 3143 2015-03-26 13:38:13Z robertas 
;
_cod_original_cell_volume 10091.0(17)
_cod_database_code 4320247

loop_
_symmetry_equiv_pos_as_xyz
'x, y, z'
'-x+1/2, y+1/2, -z+1/2'
'-x, -y, -z'
'x-1/2, -y-1/2, z-1/2'

loop_
_atom_site_aniso_label
_atom_site_aniso_U_11
_atom_site_aniso_U_22
_atom_site_aniso_U_33
_atom_site_aniso_U_23
_atom_site_aniso_U_13
_atom_site_aniso_U_12
Sn1 0.0274(2) 0.0265(2) 0.0160(2) 0.00160(13) 0.0005(2) 0.00098(14)
Sn2 0.0203(2) 0.0191(2) 0.0182(2) -0.00034(12) 0.0017(2) 0.00107(12)
Sn3 0.0204(2) 0.0187(2) 0.0225(2) -0.00205(12) 0.0039(2) -0.00156(12)
Sn4 0.0173(2) 0.0229(2) 0.0249(2) -0.00021(13) 0.0030(2) 0.00072(12)
Se1 0.0287(3) 0.0256(3) 0.0243(3) 0.0047(2) 0.0040(3) -0.0033(2)
Se2 0.0233(3) 0.0254(3) 0.0183(3) -0.0022(2) 0.0012(2) 0.0012(2)
Se3 0.0228(3) 0.0363(3) 0.0245(3) 0.0033(2) -0.0035(3) 0.0005(2)
Se4 0.0221(3) 0.0205(3) 0.0239(3) 0.0013(2) 0.0047(2) -0.0002(2)
Se5 0.0201(3) 0.0222(3) 0.0210(3) -0.0024(2) -0.0007(2) 0.0004(2)
Se6 0.0218(3) 0.0226(3) 0.0313(3) -0.0045(2) 0.0072(3) 0.0010(2)
Se7 0.0373(3) 0.0241(3) 0.0341(3) 0.0040(2) 0.0051(3) 0.0102(2)
Se8 0.0355(3) 0.0258(3) 0.0467(4) -0.0132(3) 0.0098(3) -0.0097(2)
Se9 0.0208(3) 0.0379(3) 0.0508(4) -0.0011(3) 0.0123(3) -0.0002(2)
Se10 0.0731(6) 0.0462(4) 0.0166(3) 0.0029(3) 0.0022(3) 0.0114(4)
K1 0.0293(7) 0.0481(8) 0.0302(7) -0.0090(6) 0.0045(6) 0.0040(5)
O100 0.049(3) 0.051(3) 0.039(3) -0.008(2) 0.013(3) 0.013(2)
C101 0.075(6) 0.047(4) 0.040(4) -0.018(3) 0.008(4) 0.017(4)
C102 0.070(6) 0.050(4) 0.042(4) -0.013(3) 0.005(4) -0.009(4)
O103 0.039(3) 0.048(3) 0.036(3) -0.009(2) 0.004(2) -0.007(2)
C104 0.035(4) 0.083(6) 0.031(4) -0.007(4) 0.001(3) -0.020(4)
C105 0.028(3) 0.067(5) 0.028(3) 0.003(3) -0.007(3) -0.001(3)
O106 0.030(2) 0.047(3) 0.028(2) 0.001(2) 0.001(2) 0.002(2)
C107 0.023(3) 0.049(4) 0.038(4) 0.008(3) 0.007(3) 0.009(3)
C108 0.032(3) 0.044(3) 0.036(3) -0.001(3) 0.014(3) 0.005(3)
O109 0.037(2) 0.040(2) 0.026(2) 0.004(2) 0.012(2) 0.001(2)
C110 0.041(4) 0.045(4) 0.027(3) -0.002(3) 0.003(3) 0.005(3)
C111 0.043(4) 0.047(4) 0.032(3) -0.004(3) 0.009(3) -0.002(3)
O112 0.028(2) 0.045(2) 0.033(2) -0.005(2) 0.004(2) -0.004(2)
C113 0.028(3) 0.059(4) 0.028(3) 0.003(3) 0.006(3) -0.005(3)
C114 0.030(3) 0.047(4) 0.039(4) 0.013(3) 0.005(3) 0.003(3)
O115 0.035(2) 0.035(2) 0.040(3) 0.006(2) 0.009(2) 0.010(2)
C116 0.036(4) 0.039(3) 0.055(5) 0.008(3) 0.010(4) 0.012(3)
C117 0.039(4) 0.039(4) 0.060(5) -0.001(3) 0.015(4) 0.013(3)
K2 0.0265(7) 0.0628(9) 0.0286(7) -0.0018(6) 0.0028(6) 0.0037(6)
O200 0.039(3) 0.062(3) 0.023(2) -0.006(2) -0.001(2) 0.013(2)
C201 0.056(5) 0.078(5) 0.015(3) -0.009(3) 0.002(3) 0.015(4)
C202 0.053(5) 0.082(6) 0.026(3) -0.012(4) 0.009(4) 0.021(4)
O203 0.043(3) 0.056(3) 0.036(3) 0.000(2) 0.003(3) 0.018(2)
C204 0.052(5) 0.073(5) 0.033(4) 0.019(4) 0.030(4) 0.036(4)
C205 0.038(4) 0.056(4) 0.059(5) 0.019(4) 0.030(4) 0.009(3)
O206 0.029(2) 0.041(3) 0.056(3) -0.002(2) 0.012(2) -0.003(2)
C207 0.034(4) 0.057(5) 0.102(8) -0.027(5) 0.024(5) -0.016(3)
C208 0.029(4) 0.068(5) 0.066(6) -0.024(4) 0.002(4) -0.010(3)
O209 0.024(2) 0.047(3) 0.055(3) -0.013(2) 0.003(2) -0.010(2)
C210 0.035(4) 0.054(4) 0.035(4) -0.010(3) 0.000(3) -0.013(3)
C211 0.044(4) 0.038(3) 0.035(3) -0.014(3) 0.004(3) -0.008(3)
O212 0.031(2) 0.034(2) 0.035(2) -0.012(2) 0.003(2) -0.005(2)
C213 0.036(3) 0.038(3) 0.035(3) -0.009(3) 0.008(3) -0.001(3)
C214 0.024(3) 0.046(4) 0.038(4) 0.000(3) 0.007(3) -0.005(3)
O215 0.029(2) 0.040(2) 0.029(2) -0.007(2) 0.003(2) 0.000(2)
C216 0.025(3) 0.050(4) 0.047(4) -0.015(3) -0.004(3) -0.001(3)
C217 0.036(4) 0.054(4) 0.033(4) -0.011(3) -0.011(3) 0.005(3)
K3 0.0438(8) 0.0272(6) 0.0312(7) 0.0019(5) 0.0162(6) 0.0036(5)
O300 0.046(3) 0.038(2) 0.030(2) -0.002(2) 0.007(2) 0.017(2)
C301 0.057(5) 0.031(3) 0.043(4) -0.011(3) 0.000(4) 0.011(3)
C302 0.045(4) 0.027(3) 0.051(4) -0.005(3) -0.007(4) 0.004(3)
O303 0.038(2) 0.022(2) 0.041(3) -0.002(2) 0.009(2) -0.002(2)
C304 0.054(5) 0.030(3) 0.065(5) 0.008(3) 0.027(4) -0.003(3)
C305 0.056(4) 0.036(3) 0.041(4) 0.018(3) 0.023(4) 0.018(3)
O306 0.044(3) 0.034(2) 0.032(2) 0.005(2) 0.010(2) 0.013(2)
C307 0.058(5) 0.046(4) 0.025(3) 0.006(3) 0.012(3) 0.014(3)
C308 0.054(4) 0.042(4) 0.032(3) 0.003(3) 0.022(3) 0.011(3)
O309 0.043(3) 0.036(2) 0.030(2) 0.005(2) 0.015(2) 0.011(2)
C310 0.041(4) 0.036(3) 0.035(3) -0.002(3) 0.013(3) 0.009(3)
C311 0.049(4) 0.027(3) 0.029(3) -0.006(2) 0.014(3) 0.000(3)
O312 0.028(2) 0.031(2) 0.023(2) -0.004(2) 0.008(2) -0.001(2)
C313 0.031(3) 0.024(3) 0.028(3) 0.007(2) 0.006(3) 0.000(2)
C314 0.025(3) 0.035(3) 0.027(3) 0.006(2) 0.006(3) 0.005(2)
O315 0.027(2) 0.032(2) 0.020(2) 0.001(2) 0.003(2) 0.006(2)
C316 0.041(4) 0.045(4) 0.025(3) 0.000(3) 0.010(3) 0.009(3)
C317 0.039(4) 0.043(3) 0.026(3) -0.004(3) 0.006(3) 0.006(3)
K4 0.0499(9) 0.0313(6) 0.0233(6) -0.0028(5) -0.0020(6) 0.0001(5)
O400 0.045(3) 0.030(2) 0.036(2) -0.008(2) 0.011(2) 0.003(2)
C401 0.058(5) 0.024(3) 0.042(4) -0.001(3) 0.009(4) -0.001(3)
C402 0.067(5) 0.029(3) 0.056(5) -0.011(3) 0.033(4) -0.018(3)
O403 0.033(2) 0.031(2) 0.044(3) -0.013(2) 0.004(2) -0.010(2)
C404 0.029(3) 0.056(4) 0.054(5) -0.034(4) 0.015(3) -0.015(3)
C405 0.025(3) 0.078(5) 0.029(3) -0.015(3) 0.002(3) -0.002(3)
O406 0.029(2) 0.059(3) 0.021(2) -0.001(2) 0.004(2) -0.001(2)
C407 0.025(3) 0.084(6) 0.029(3) 0.008(3) 0.000(3) 0.007(3)
C408 0.027(3) 0.061(4) 0.036(4) 0.022(3) 0.004(3) 0.010(3)
O409 0.028(2) 0.043(2) 0.038(3) 0.014(2) 0.007(2) 0.007(2)
C410 0.049(4) 0.039(3) 0.049(4) 0.007(3) 0.020(4) 0.016(3)
C411 0.057(5) 0.029(3) 0.034(3) -0.001(3) 0.005(3) 0.003(3)
O412 0.047(3) 0.026(2) 0.031(2) 0.001(2) 0.006(2) 0.002(2)
C413 0.056(4) 0.033(3) 0.025(3) -0.005(2) -0.010(3) -0.009(3)
C414 0.052(4) 0.036(3) 0.026(3) -0.008(3) -0.008(3) 0.001(3)
O415 0.045(3) 0.027(2) 0.024(2) -0.004(2) -0.006(2) 0.004(2)
C416 0.052(4) 0.039(3) 0.030(3) -0.002(3) -0.009(3) 0.012(3)
C417 0.054(4) 0.036(3) 0.034(3) -0.001(3) -0.002(4) 0.016(3)
N500 0.039(3) 0.046(3) 0.041(3) -0.006(3) 0.002(3) -0.007(3)
C501 0.042(4) 0.040(3) 0.041(4) 0.001(3) 0.011(3) -0.004(3)
C502 0.039(4) 0.048(4) 0.044(4) -0.002(3) 0.010(4) -0.003(3)
N503 0.050(4) 0.057(4) 0.032(3) 0.000(3) 0.012(3) 0.000(3)
N60A 0.043(5) 0.069(7) 0.137(12) 0.036(7) 0.022(7) -0.005(5)
C60B 0.060(8) 0.082(9) 0.072(9) -0.006(7) 0.025(7) 0.003(7)
C60C 0.104(14) 0.061(8) 0.113(16) -0.009(9) 0.059(11) -0.024(9)
N60D 0.242(23) 0.029(5) 0.175(18) -0.014(8) 0.143(17) -0.012(8)
N61A 0.043(5) 0.069(7) 0.137(12) 0.036(7) 0.022(7) -0.005(5)
C61B 0.060(8) 0.082(9) 0.072(9) -0.006(7) 0.025(7) 0.003(7)
C61C 0.104(14) 0.061(8) 0.113(16) -0.009(9) 0.059(11) -0.024(9)
N61D 0.242(23) 0.029(5) 0.175(18) -0.014(8) 0.143(17) -0.012(8)
N700 0.055(5) 0.097(6) 0.056(5) 0.011(4) 0.015(4) 0.004(4)
C701 0.062(6) 0.090(8) 0.105(10) 0.035(7) 0.031(7) 0.026(6)
C702 0.115(11) 0.099(9) 0.043(5) 0.000(5) 0.006(6) 0.034(8)
N703 0.089(7) 0.093(7) 0.113(9) 0.018(6) 0.047(7) 0.002(6)
N80A 0.074(8) 0.096(9) 0.047(6) 0.015(6) 0.008(6) -0.022(7)
C80B 0.083(13) 0.078(13) 0.275(38) -0.069(17) 0.076(18) -0.034(10)
C80C 0.066(11) 0.149(19) 0.060(10) -0.003(11) -0.012(11) 0.030(12)
N80D 0.097(14) 0.380(38) 0.061(10) -0.008(17) -0.007(11) -0.083(20)
N81A 0.074(8) 0.096(9) 0.047(6) 0.015(6) 0.008(6) -0.022(7)
C81B 0.083(13) 0.078(13) 0.275(38) -0.069(17) 0.076(18) -0.034(10)
C81C 0.066(11) 0.149(19) 0.060(10) -0.003(11) -0.012(11) 0.030(12)
N81D 0.097(14) 0.380(38) 0.061(10) -0.008(17) -0.007(11) -0.083(20)
N900 0.057(5) 0.067(5) 0.082(6) -0.003(4) 0.006(5) -0.002(4)
C901 0.060(6) 0.076(7) 0.066(6) -0.013(5) 0.014(5) 0.016(5)
C902 0.032(4) 0.132(9) 0.067(7) -0.056(7) -0.001(5) 0.007(5)
N903 0.075(6) 0.101(7) 0.068(6) 0.013(5) 0.013(6) -0.010(5)

loop_
_atom_site_label
_atom_site_type_symbol
_atom_site_fract_x
_atom_site_fract_y
_atom_site_fract_z
_atom_site_U_iso_or_equiv
_atom_site_thermal_displace_type
_atom_site_occupancy
_atom_site_calc_flag
_atom_site_refinement_flags
_atom_site_disorder_group
Sn1 Sn 0.70945(2) 0.26633(2) 1.07993(2) 0.02353(12) Uani 1 d . .
Sn2 Sn 0.64713(2) 0.38702(2) 0.942964(15) 0.01928(11) Uani 1 d . .
Sn3 Sn 0.64273(2) 0.16800(2) 0.93419(2) 0.02039(11) Uani 1 d . .
Sn4 Sn 0.80819(2) 0.27158(2) 0.94692(2) 0.02168(11) Uani 1 d . .
Se1 Se 0.65137(3) 0.15812(3) 1.03903(2) 0.02615(14) Uani 1 d . .
Se2 Se 0.65118(3) 0.37788(3) 1.04764(2) 0.02246(14) Uani 1 d . .
Se3 Se 0.81738(3) 0.27050(3) 1.05197(3) 0.0285(2) Uani 1 d . .
Se4 Se 0.75407(3) 0.38508(3) 0.91317(2) 0.02202(14) Uani 1 d . .
Se5 Se 0.58740(3) 0.28063(3) 0.89956(2) 0.02141(13) Uani 1 d . .
Se6 Se 0.75079(3) 0.16274(3) 0.90654(3) 0.02489(14) Uani 1 d . .
Se7 Se 0.59538(3) 0.49553(3) 0.91290(3) 0.0318(2) Uani 1 d . .
Se8 Se 0.58523(3) 0.06930(3) 0.88999(3) 0.0356(2) Uani 1 d . .
Se9 Se 0.90999(3) 0.27406(3) 0.91856(3) 0.0358(2) Uani 1 d . .
Se10 Se 0.71934(4) 0.25849(4) 1.17980(3) 0.0457(2) Uani 1 d . .
K1 K 0.03909(7) 0.98100(8) 0.85743(6) 0.0358(3) Uani 1 d . .
O100 O -0.0157(3) 1.0777(3) 0.9192(2) 0.0458(12) Uani 1 d . .
C101 C 0.0099(4) 1.0945(4) 0.9748(3) 0.054(2) Uani 1 d . .
H10A H -0.0039(4) 1.0598(4) 1.0009(3) 0.065 Uiso 1 calc R .
H10B H -0.0035(4) 1.1420(4) 0.9849(3) 0.065 Uiso 1 calc R .
C102 C 0.0781(4) 1.0923(4) 0.9772(4) 0.054(2) Uani 1 d . .
H10C H 0.0916(4) 1.1270(4) 0.9510(4) 0.065 Uiso 1 calc R .
H10D H 0.0976(4) 1.1045(4) 1.0149(4) 0.065 Uiso 1 calc R .
O103 O 0.0961(2) 1.0235(3) 0.9631(2) 0.0412(11) Uani 1 d . .
C104 C 0.1611(4) 1.0142(5) 0.9721(3) 0.050(2) Uani 1 d . .
H10E H 0.1754(4) 1.0126(5) 1.0123(3) 0.059 Uiso 1 calc R .
H10F H 0.1813(4) 1.0547(5) 0.9562(3) 0.059 Uiso 1 calc R .
C105 C 0.1782(3) 0.9477(4) 0.9457(3) 0.042(2) Uani 1 d . .
H10G H 0.2226(3) 0.9384(4) 0.9555(3) 0.050 Uiso 1 calc R .
H10H H 0.1551(3) 0.9076(4) 0.9587(3) 0.050 Uiso 1 calc R .
O106 O 0.1635(2) 0.9561(3) 0.8871(2) 0.0351(10) Uani 1 d . .
C107 C 0.1868(3) 0.8982(4) 0.8588(3) 0.0364(14) Uani 1 d . .
H10I H 0.1720(3) 0.8532(4) 0.8729(3) 0.044 Uiso 1 calc R .
H10J H 0.2322(3) 0.8982(4) 0.8653(3) 0.044 Uiso 1 calc R .
C108 C 0.1650(3) 0.9054(4) 0.7981(3) 0.0363(14) Uani 1 d . .
H10K H 0.1743(3) 0.9533(4) 0.7855(3) 0.044 Uiso 1 calc R .
H10L H 0.1866(3) 0.8708(4) 0.7771(3) 0.044 Uiso 1 calc R .
O109 O 0.1006(2) 0.8932(2) 0.7881(2) 0.0340(10) Uani 1 d . .
C110 C 0.0777(3) 0.8968(4) 0.7313(3) 0.0379(15) Uani 1 d . .
H11A H 0.0943(3) 0.8572(4) 0.7113(3) 0.045 Uiso 1 calc R .
H11B H 0.0907(3) 0.9415(4) 0.7155(3) 0.045 Uiso 1 calc R .
C111 C 0.0094(3) 0.8927(4) 0.7246(3) 0.040(2) Uani 1 d . .
H11C H -0.0070(3) 0.8941(4) 0.6849(3) 0.048 Uiso 1 calc R .
H11D H -0.0035(3) 0.8478(4) 0.7402(3) 0.048 Uiso 1 calc R .
O112 O -0.0139(2) 0.9490(3) 0.7517(2) 0.0354(10) Uani 1 d . .
C113 C -0.0792(3) 0.9527(4) 0.7428(3) 0.0379(15) Uani 1 d . .
H11E H -0.0970(3) 0.9120(4) 0.7605(3) 0.046 Uiso 1 calc R .
H11F H -0.0940(3) 0.9515(4) 0.7027(3) 0.046 Uiso 1 calc R .
C114 C -0.0984(3) 1.0200(4) 0.7674(3) 0.039(2) Uani 1 d . .
H11G H -0.0765(3) 1.0602(4) 0.7531(3) 0.047 Uiso 1 calc R .
H11H H -0.1430(3) 1.0273(4) 0.7570(3) 0.047 Uiso 1 calc R .
O115 O -0.0845(2) 1.0167(2) 0.8261(2) 0.0364(10) Uani 1 d . .
C116 C -0.1035(3) 1.0782(4) 0.8522(3) 0.043(2) Uani 1 d . .
H11I H -0.1488(3) 1.0818(4) 0.8462(3) 0.052 Uiso 1 calc R .
H11J H -0.0864(3) 1.1206(4) 0.8362(3) 0.052 Uiso 1 calc R .
C117 C -0.0815(3) 1.0739(4) 0.9122(4) 0.045(2) Uani 1 d . .
H11K H -0.0986(3) 1.1134(4) 0.9319(4) 0.055 Uiso 1 calc R .
H11L H -0.0950(3) 1.0290(4) 0.9274(4) 0.055 Uiso 1 calc R .
K2 K 0.05745(7) 0.48859(9) 0.82253(6) 0.0394(3) Uani 1 d . .
O200 O -0.0213(2) 0.4157(3) 0.7423(2) 0.0419(12) Uani 1 d . .
C201 C -0.0019(4) 0.4178(5) 0.6882(3) 0.050(2) Uani 1 d . .
H20A H -0.0070(4) 0.4660(5) 0.6728(3) 0.060 Uiso 1 calc R .
H20B H -0.0273(4) 0.3852(5) 0.6630(3) 0.060 Uiso 1 calc R .
C202 C 0.0650(4) 0.3961(5) 0.6930(3) 0.053(2) Uani 1 d . .
H20C H 0.0715(4) 0.3506(5) 0.7129(3) 0.064 Uiso 1 calc R .
H20D H 0.0780(4) 0.3908(5) 0.6559(3) 0.064 Uiso 1 calc R .
O203 O 0.0992(2) 0.4511(3) 0.7232(2) 0.0454(12) Uani 1 d . .
C204 C 0.1642(4) 0.4387(5) 0.7272(3) 0.051(2) Uani 1 d . .
H20E H 0.1772(4) 0.4385(5) 0.6899(3) 0.061 Uiso 1 calc R .
H20F H 0.1746(4) 0.3925(5) 0.7448(3) 0.061 Uiso 1 calc R .
C205 C 0.1966(4) 0.4973(4) 0.7618(4) 0.049(2) Uani 1 d . .
H20G H 0.2415(4) 0.4939(4) 0.7613(4) 0.059 Uiso 1 calc R .
H20H H 0.1826(4) 0.5438(4) 0.7466(4) 0.059 Uiso 1 calc R .
O206 O 0.1827(2) 0.4899(3) 0.8161(2) 0.0412(12) Uani 1 d . .
C207 C 0.2143(4) 0.5409(5) 0.8526(5) 0.063(3) Uani 1 d . .
H20I H 0.2027(4) 0.5891(5) 0.8397(5) 0.075 Uiso 1 calc R .
H20J H 0.2591(4) 0.5355(5) 0.8533(5) 0.075 Uiso 1 calc R .
C208 C 0.1978(3) 0.5301(5) 0.9077(4) 0.055(2) Uani 1 d . .
H20K H 0.2063(3) 0.4806(5) 0.9193(4) 0.066 Uiso 1 calc R .
H20L H 0.2227(3) 0.5613(5) 0.9343(4) 0.066 Uiso 1 calc R .
O209 O 0.1349(2) 0.5450(3) 0.9077(2) 0.0424(12) Uani 1 d . .
C210 C 0.1174(3) 0.5449(4) 0.9615(3) 0.042(2) Uani 1 d . .
H21A H 0.1451(3) 0.5757(4) 0.9863(3) 0.050 Uiso 1 calc R .
H21B H 0.1201(3) 0.4965(4) 0.9769(3) 0.050 Uiso 1 calc R .
C211 C 0.0528(3) 0.5713(4) 0.9577(3) 0.039(2) Uani 1 d . .
H21C H 0.0402(3) 0.5756(4) 0.9951(3) 0.047 Uiso 1 calc R .
H21D H 0.0492(3) 0.6182(4) 0.9397(3) 0.047 Uiso 1 calc R .
O212 O 0.0150(2) 0.5211(2) 0.9256(2) 0.0334(10) Uani 1 d . .
C213 C -0.0479(3) 0.5418(3) 0.9186(3) 0.0361(14) Uani 1 d . .
H21E H -0.0528(3) 0.5875(3) 0.8990(3) 0.043 Uiso 1 calc R .
H21F H -0.0623(3) 0.5473(3) 0.9551(3) 0.043 Uiso 1 calc R .
C214 C -0.0848(3) 0.4861(4) 0.8856(3) 0.0357(14) Uani 1 d . .
H21G H -0.0763(3) 0.4394(4) 0.9030(3) 0.043 Uiso 1 calc R .
H21H H -0.1291(3) 0.4962(4) 0.8846(3) 0.043 Uiso 1 calc R .
O215 O -0.0689(2) 0.4856(2) 0.8311(2) 0.0327(10) Uani 1 d . .
C216 C -0.1007(3) 0.4322(4) 0.7980(3) 0.041(2) Uani 1 d . .
H21I H -0.1455(3) 0.4389(4) 0.7969(3) 0.049 Uiso 1 calc R .
H21J H -0.0899(3) 0.3853(4) 0.8143(3) 0.049 Uiso 1 calc R .
C217 C -0.0840(3) 0.4353(4) 0.7409(3) 0.043(2) Uani 1 d . .
H21K H -0.1104(3) 0.4027(4) 0.7165(3) 0.051 Uiso 1 calc R .
H21L H -0.0904(3) 0.4837(4) 0.7260(3) 0.051 Uiso 1 calc R .
K3 K -0.24608(7) 0.75776(7) 0.84898(6) 0.0331(3) Uani 1 d . .
O300 O -0.1974(2) 0.6795(2) 0.7710(2) 0.0379(11) Uani 1 d . .
C301 C -0.1805(4) 0.6083(3) 0.7822(3) 0.044(2) Uani 1 d . .
H30A H -0.1373(4) 0.6057(3) 0.7995(3) 0.053 Uiso 1 calc R .
H30B H -0.1846(4) 0.5809(3) 0.7474(3) 0.053 Uiso 1 calc R .
C302 C -0.2220(4) 0.5788(3) 0.8206(3) 0.042(2) Uani 1 d . .
H30C H -0.2654(4) 0.5859(3) 0.8049(3) 0.050 Uiso 1 calc R .
H30D H -0.2146(4) 0.5276(3) 0.8258(3) 0.050 Uiso 1 calc R .
O303 O -0.2093(2) 0.6144(2) 0.8719(2) 0.0333(10) Uani 1 d . .
C304 C -0.2415(4) 0.5845(4) 0.9127(4) 0.048(2) Uani 1 d . .
H30E H -0.2250(4) 0.5370(4) 0.9226(4) 0.058 Uiso 1 calc R .
H30F H -0.2854(4) 0.5795(4) 0.8979(4) 0.058 Uiso 1 calc R .
C305 C -0.2353(4) 0.6302(4) 0.9632(3) 0.043(2) Uani 1 d . .
H30G H -0.2531(4) 0.6061(4) 0.9935(3) 0.051 Uiso 1 calc R .
H30H H -0.1915(4) 0.6398(4) 0.9759(3) 0.051 Uiso 1 calc R .
O306 O -0.2673(2) 0.6951(2) 0.9494(2) 0.0363(10) Uani 1 d . .
C307 C -0.2657(4) 0.7395(4) 0.9956(3) 0.042(2) Uani 1 d . .
H30I H -0.2229(4) 0.7527(4) 1.0093(3) 0.051 Uiso 1 calc R .
H30J H -0.2833(4) 0.7149(4) 1.0257(3) 0.051 Uiso 1 calc R .
C308 C -0.3026(4) 0.8042(4) 0.9783(3) 0.041(2) Uani 1 d . .
H30K H -0.3444(4) 0.7904(4) 0.9617(3) 0.049 Uiso 1 calc R .
H30L H -0.3063(4) 0.8339(4) 1.0111(3) 0.049 Uiso 1 calc R .
O309 O -0.2737(2) 0.8426(2) 0.9397(2) 0.0353(10) Uani 1 d . .
C310 C -0.3067(3) 0.9053(3) 0.9220(3) 0.0366(14) Uani 1 d . .
H31A H -0.3119(3) 0.9354(3) 0.9543(3) 0.044 Uiso 1 calc R .
H31B H -0.3479(3) 0.8932(3) 0.9028(3) 0.044 Uiso 1 calc R .
C311 C -0.2707(3) 0.9435(3) 0.8837(3) 0.0342(14) Uani 1 d . .
H31C H -0.2906(3) 0.9891(3) 0.8728(3) 0.041 Uiso 1 calc R .
H31D H -0.2289(3) 0.9531(3) 0.9024(3) 0.041 Uiso 1 calc R .
O312 O -0.2674(2) 0.9012(2) 0.8357(2) 0.0268(8) Uani 1 d . .
C313 C -0.2313(3) 0.9339(3) 0.7987(3) 0.0274(12) Uani 1 d . .
H31E H -0.1893(3) 0.9421(3) 0.8176(3) 0.033 Uiso 1 calc R .
H31F H -0.2493(3) 0.9801(3) 0.7866(3) 0.033 Uiso 1 calc R .
C314 C -0.2292(3) 0.8872(3) 0.7494(3) 0.0286(12) Uani 1 d . .
H31G H -0.2712(3) 0.8729(3) 0.7341(3) 0.034 Uiso 1 calc R .
H31H H -0.2109(3) 0.9132(3) 0.7203(3) 0.034 Uiso 1 calc R .
O315 O -0.1934(2) 0.8266(2) 0.7654(2) 0.0265(9) Uani 1 d . .
C316 C -0.1877(4) 0.7831(4) 0.7184(3) 0.0367(15) Uani 1 d . .
H31I H -0.1624(4) 0.8074(4) 0.6934(3) 0.044 Uiso 1 calc R .
H31J H -0.2286(4) 0.7739(4) 0.6977(3) 0.044 Uiso 1 calc R .
C317 C -0.1582(3) 0.7156(4) 0.7379(3) 0.0358(14) Uani 1 d . .
H31K H -0.1512(3) 0.6861(4) 0.7059(3) 0.043 Uiso 1 calc R .
H31L H -0.1180(3) 0.7251(4) 0.7601(3) 0.043 Uiso 1 calc R .
K4 K 0.09932(8) 0.72484(7) 0.58397(6) 0.0354(3) Uani 1 d . .
O400 O 0.1721(2) 0.5976(2) 0.6143(2) 0.0365(10) Uani 1 d . .
C401 C 0.1624(4) 0.5380(3) 0.5794(3) 0.041(2) Uani 1 d . .
H40A H 0.1720(4) 0.4944(3) 0.6011(3) 0.049 Uiso 1 calc R .
H40B H 0.1896(4) 0.5403(3) 0.5502(3) 0.049 Uiso 1 calc R .
C402 C 0.0970(4) 0.5369(4) 0.5536(4) 0.048(2) Uani 1 d . .
H40C H 0.0888(4) 0.4940(4) 0.5308(4) 0.058 Uiso 1 calc R .
H40D H 0.0696(4) 0.5366(4) 0.5828(4) 0.058 Uiso 1 calc R .
O403 O 0.0858(2) 0.5987(2) 0.5198(2) 0.0362(11) Uani 1 d . .
C404 C 0.0278(3) 0.5974(4) 0.4877(3) 0.045(2) Uani 1 d . .
H40E H -0.0047(3) 0.5969(4) 0.5121(3) 0.055 Uiso 1 calc R .
H40F H 0.0237(3) 0.5543(4) 0.4646(3) 0.055 Uiso 1 calc R .
C405 C 0.0214(3) 0.6611(5) 0.4518(3) 0.044(2) Uani 1 d . .
H40G H 0.0543(3) 0.6617(5) 0.4278(3) 0.053 Uiso 1 calc R .
H40H H -0.0186(3) 0.6598(5) 0.4279(3) 0.053 Uiso 1 calc R .
O406 O 0.0251(2) 0.7223(3) 0.4847(2) 0.0363(11) Uani 1 d . .
C407 C 0.0159(3) 0.7847(5) 0.4517(3) 0.046(2) Uani 1 d . .
H40I H -0.0240(3) 0.7821(5) 0.4276(3) 0.055 Uiso 1 calc R .
H40J H 0.0488(3) 0.7891(5) 0.4278(3) 0.055 Uiso 1 calc R .
C408 C 0.0168(3) 0.8470(4) 0.4887(3) 0.042(2) Uani 1 d . .
H40K H 0.0091(3) 0.8905(4) 0.4664(3) 0.050 Uiso 1 calc R .
H40L H -0.0157(3) 0.8425(4) 0.5129(3) 0.050 Uiso 1 calc R .
O409 O 0.0748(2) 0.8504(3) 0.5210(2) 0.0362(10) Uani 1 d . .
C410 C 0.0796(4) 0.9107(4) 0.5573(3) 0.044(2) Uani 1 d . .
H41A H 0.0513(4) 0.9053(4) 0.5853(3) 0.053 Uiso 1 calc R .
H41B H 0.0683(4) 0.9541(4) 0.5358(3) 0.053 Uiso 1 calc R .
C411 C 0.1425(4) 0.9160(3) 0.5844(3) 0.040(2) Uani 1 d . .
H41C H 0.1707(4) 0.9220(3) 0.5564(3) 0.049 Uiso 1 calc R .
H41D H 0.1466(4) 0.9576(3) 0.6091(3) 0.049 Uiso 1 calc R .
O412 O 0.1580(2) 0.8533(2) 0.6159(2) 0.0347(10) Uani 1 d . .
C413 C 0.2185(4) 0.8553(3) 0.6426(3) 0.039(2) Uani 1 d . .
H41E H 0.2246(4) 0.8976(3) 0.6664(3) 0.047 Uiso 1 calc R .
H41F H 0.2474(4) 0.8578(3) 0.6148(3) 0.047 Uiso 1 calc R .
C414 C 0.2309(4) 0.7903(3) 0.6770(3) 0.039(2) Uani 1 d . .
H41G H 0.2725(4) 0.7929(3) 0.6981(3) 0.047 Uiso 1 calc R .
H41H H 0.2009(4) 0.7867(3) 0.7038(3) 0.047 Uiso 1 calc R .
O415 O 0.2263(2) 0.7304(2) 0.6424(2) 0.0330(10) Uani 1 d . .
C416 C 0.2405(4) 0.6678(3) 0.6745(3) 0.042(2) Uani 1 d . .
H41I H 0.2122(4) 0.6631(3) 0.7027(3) 0.050 Uiso 1 calc R .
H41J H 0.2829(4) 0.6704(3) 0.6938(3) 0.050 Uiso 1 calc R .
C417 C 0.2340(4) 0.6054(4) 0.6365(3) 0.042(2) Uani 1 d . .
H41K H 0.2593(4) 0.6123(4) 0.6063(3) 0.050 Uiso 1 calc R .
H41L H 0.2484(4) 0.5623(4) 0.6571(3) 0.050 Uiso 1 calc R .
N500 N -0.3478(3) 0.7467(3) 0.7387(3) 0.0426(14) Uani 1 d . .
H50A H -0.3469(3) 0.7868(3) 0.7175(3) 0.051 Uiso 1 calc R .
H50B H -0.3395(3) 0.7085(3) 0.7176(3) 0.051 Uiso 1 calc R .
C501 C -0.4080(4) 0.7387(4) 0.7571(3) 0.040(2) Uani 1 d . .
H50C H -0.4271(4) 0.6943(4) 0.7421(3) 0.048 Uiso 1 calc R .
H50D H -0.4348(4) 0.7782(4) 0.7425(3) 0.048 Uiso 1 calc R .
C502 C -0.4034(4) 0.7376(4) 0.8192(3) 0.043(2) Uani 1 d . .
H50E H -0.3851(4) 0.7823(4) 0.8344(3) 0.052 Uiso 1 calc R .
H50F H -0.4449(4) 0.7332(4) 0.8304(3) 0.052 Uiso 1 calc R .
N503 N -0.3651(3) 0.6777(4) 0.8413(3) 0.0459(15) Uani 1 d . .
H50G H -0.3667(3) 0.6404(4) 0.8170(3) 0.055 Uiso 1 calc R .
H50H H -0.3741(3) 0.6627(4) 0.8752(3) 0.055 Uiso 1 calc R .
N60A N 0.0964(5) 1.0952(6) 0.8022(6) 0.082(4) Uani 0.71 d PD 1
H60A H 0.1143(5) 1.1224(6) 0.8311(6) 0.098 Uiso 0.71 calc PR 1
H60B H 0.1284(5) 1.0732(6) 0.7885(6) 0.098 Uiso 0.71 calc PR 1
C60B C 0.0758(7) 1.1460(7) 0.7605(5) 0.070(4) Uani 0.71 d PD 1
H60C H 0.1070(7) 1.1834(7) 0.7599(5) 0.084 Uiso 0.71 calc PR 1
H60D H 0.0373(7) 1.1681(7) 0.7689(5) 0.084 Uiso 0.71 calc PR 1
C60C C 0.0650(7) 1.1111(8) 0.7058(6) 0.089(6) Uani 0.71 d PD 1
H60E H 0.0327(7) 1.0747(8) 0.7056(6) 0.106 Uiso 0.71 calc PR 1
H60F H 0.0516(7) 1.1461(8) 0.6766(6) 0.106 Uiso 0.71 calc PR 1
N60D N 0.1232(10) 1.0783(6) 0.6955(8) 0.138(9) Uani 0.71 d PD 1
H60G H 0.1563(10) 1.0810(6) 0.7214(8) 0.166 Uiso 0.71 d PR 1
H60H H 0.1256(10) 1.0551(6) 0.6636(8) 0.166 Uiso 0.71 d PR 1
N61A N 0.1313(11) 0.1046(17) 0.7061(19) 0.082(4) Uani 0.29 d PD 2
H61A H 0.1292(11) 0.0572(17) 0.7063(19) 0.098 Uiso 0.29 d PR 2
H61B H 0.1666(11) 0.1264(17) 0.7192(19) 0.098 Uiso 0.29 d PR 2
C61B C 0.0779(12) 0.1477(13) 0.6924(16) 0.070(4) Uani 0.29 d PD 2
H61C H 0.0857(12) 0.1833(13) 0.6645(16) 0.084 Uiso 0.29 calc PR 2
H61D H 0.0683(12) 0.1728(13) 0.7258(16) 0.084 Uiso 0.29 calc PR 2
C61C C 0.0253(11) 0.1030(17) 0.6701(17) 0.089(6) Uani 0.29 d PD 2
H61E H 0.0038(11) 0.0853(17) 0.7005(17) 0.106 Uiso 0.29 calc PR 2
H61F H -0.0041(11) 0.1306(17) 0.6443(17) 0.106 Uiso 0.29 calc PR 2
N61D N 0.0497(20) 0.0435(14) 0.6407(17) 0.138(9) Uani 0.29 d PD 2
H61G H 0.0896(20) 0.0410(14) 0.6364(17) 0.166 Uiso 0.29 d PR 2
H61H H 0.0234(20) 0.0102(14) 0.6258(17) 0.166 Uiso 0.29 d PR 2
N700 N 0.0425(4) 0.6934(5) 0.6762(4) 0.069(2) Uani 1 d . .
H70A H 0.0144(4) 0.7288(5) 0.6787(4) 0.082 Uiso 1 calc R .
H70B H 0.0201(4) 0.6531(5) 0.6674(4) 0.082 Uiso 1 calc R .
C701 C 0.0735(5) 0.6827(7) 0.7326(6) 0.084(4) Uani 1 d . .
H70C H 0.1010(5) 0.6414(7) 0.7320(6) 0.100 Uiso 1 calc R .
H70D H 0.0998(5) 0.7242(7) 0.7426(6) 0.100 Uiso 1 calc R .
C702 C 0.0359(7) 0.6718(7) 0.7758(4) 0.086(4) Uani 1 d . .
H70E H 0.0080(7) 0.7124(7) 0.7774(4) 0.104 Uiso 1 calc R .
H70F H 0.0623(7) 0.6682(7) 0.8119(4) 0.104 Uiso 1 calc R .
N703 N -0.0007(5) 0.6058(6) 0.7652(5) 0.095(3) Uani 1 d . .
H70G H -0.0062(5) 0.5965(6) 0.7279(5) 0.115 Uiso 1 calc R .
H70H H -0.0387(5) 0.6122(6) 0.7762(5) 0.115 Uiso 1 calc R .
N80A N 0.0390(6) 0.3402(8) 0.8480(5) 0.072(3) Uani 0.64 d PD 3
H80A H 0.0417(6) 0.3822(8) 0.8653(5) 0.087 Uiso 0.64 d PR 3
H80B H 0.0147(6) 0.3352(8) 0.8156(5) 0.087 Uiso 0.64 d PR 3
C80B C 0.0741(9) 0.2818(8) 0.8719(8) 0.141(12) Uani 0.64 d PD 3
H80C H 0.1013(9) 0.2643(8) 0.8456(8) 0.169 Uiso 0.64 calc PR 3
H80D H 0.0462(9) 0.2430(8) 0.8793(8) 0.169 Uiso 0.64 calc PR 3
C80C C 0.1112(7) 0.3033(13) 0.9239(7) 0.093(7) Uani 0.64 d PD 3
H80E H 0.1415(7) 0.2660(13) 0.9364(7) 0.112 Uiso 0.64 calc PR 3
H80F H 0.1338(7) 0.3472(13) 0.9182(7) 0.112 Uiso 0.64 calc PR 3
N80D N 0.0702(10) 0.3147(18) 0.9660(7) 0.181(13) Uani 0.64 d PD 3
H80G H 0.0293(10) 0.3117(18) 0.9563(7) 0.217 Uiso 0.64 d PR 3
H80H H 0.0855(10) 0.3272(18) 1.0006(7) 0.217 Uiso 0.64 d PR 3
N81A N 0.0884(12) 0.3615(13) 0.8661(9) 0.072(3) Uani 0.36 d PD 4
H81A H 0.0983(12) 0.3247(13) 0.8457(9) 0.087 Uiso 0.36 d PR 4
H81B H 0.0868(12) 0.4053(13) 0.8516(9) 0.087 Uiso 0.36 d PR 4
C81B C 0.0761(18) 0.3513(12) 0.9218(12) 0.141(12) Uani 0.36 d PD 4
H81C H 0.0354(18) 0.3674(12) 0.9248(12) 0.169 Uiso 0.36 d PR 4
H81D H 0.1042(18) 0.3783(12) 0.9469(12) 0.169 Uiso 0.36 d PR 4
C81C C 0.0782(18) 0.2750(14) 0.9349(10) 0.093(7) Uani 0.36 d PD 4
H81E H 0.1194(18) 0.2616(14) 0.9532(10) 0.112 Uiso 0.36 calc PR 4
H81F H 0.0477(18) 0.2633(14) 0.9599(10) 0.112 Uiso 0.36 calc PR 4
N81D N 0.0640(20) 0.2368(15) 0.8820(14) 0.181(13) Uani 0.36 d PD 4
H81G H 0.0555(20) 0.2588(15) 0.8492(14) 0.217 Uiso 0.36 d PR 4
H81H H 0.0653(20) 0.1894(15) 0.8834(14) 0.217 Uiso 0.36 d PR 4
N900 N 0.0354(4) 0.8261(4) 0.8898(4) 0.069(2) Uani 1 d . .
H90A H 0.0531(4) 0.8050(4) 0.8619(4) 0.083 Uiso 1 calc R .
H90B H 0.0651(4) 0.8245(4) 0.9201(4) 0.083 Uiso 1 calc R .
C901 C -0.0065(5) 0.7715(5) 0.9033(5) 0.067(3) Uani 1 d . .
H90C H -0.0001(5) 0.7624(5) 0.9436(5) 0.080 Uiso 1 calc R .
H90D H 0.0016(5) 0.7272(5) 0.8840(5) 0.080 Uiso 1 calc R .
C902 C -0.0722(4) 0.7949(7) 0.8857(5) 0.078(4) Uani 1 d . .
H90E H -0.0776(4) 0.8419(7) 0.9021(5) 0.093 Uiso 1 calc R .
H90F H -0.0780(4) 0.8009(7) 0.8450(5) 0.093 Uiso 1 calc R .
N903 N -0.1179(5) 0.7518(6) 0.8993(5) 0.081(3) Uani 1 d . .
H90G H -0.1183(5) 0.7572(6) 0.9367(5) 0.097 Uiso 1 calc R .
H90H H -0.1049(5) 0.7064(6) 0.8942(5) 0.097 Uiso 1 calc R .

loop_
_atom_type_symbol
_atom_type_description
_atom_type_scat_dispersion_real
_atom_type_scat_dispersion_imag
_atom_type_scat_source
C C 0.0033 0.0016 'International Tables Vol C Tables 4.2.6.8 and 6.1.1.4'
H H 0.0000 0.0000 'International Tables Vol C Tables 4.2.6.8 and 6.1.1.4'
N N 0.0061 0.0033 'International Tables Vol C Tables 4.2.6.8 and 6.1.1.4'
O O 0.0106 0.0060 'International Tables Vol C Tables 4.2.6.8 and 6.1.1.4'
K K 0.2009 0.2494 'International Tables Vol C Tables 4.2.6.8 and 6.1.1.4'
Se Se -0.0929 2.2259 'International Tables Vol C Tables 4.2.6.8 and 6.1.1.4'
Sn Sn -0.6537 1.4246 'International Tables Vol C Tables 4.2.6.8 and 6.1.1.4'

loop_
_geom_angle_atom_site_label_1
_geom_angle_atom_site_label_2
_geom_angle_atom_site_label_3
_geom_angle
_geom_angle_site_symmetry_1
_geom_angle_site_symmetry_3
_geom_angle_publ_flag
Se10 Sn1 Se2 109.72(3) . . ?
Se10 Sn1 Se1 108.56(3) . . ?
Se2 Sn1 Se1 109.98(2) . . ?
Se10 Sn1 Se3 107.84(3) . . ?
Se2 Sn1 Se3 109.85(2) . . ?
Se1 Sn1 Se3 110.84(2) . . ?
Se7 Sn2 Se2 108.34(2) . . ?
Se7 Sn2 Se4 109.93(2) . . ?
Se2 Sn2 Se4 111.83(2) . . ?
Se7 Sn2 Se5 110.46(2) . . ?
Se2 Sn2 Se5 108.01(2) . . ?
Se4 Sn2 Se5 108.25(2) . . ?
Se8 Sn3 Se1 110.77(3) . . ?
Se8 Sn3 Se5 107.48(3) . . ?
Se1 Sn3 Se5 111.36(2) . . ?
Se8 Sn3 Se6 107.50(2) . . ?
Se1 Sn3 Se6 108.22(2) . . ?
Se5 Sn3 Se6 111.45(2) . . ?
Se9 Sn4 Se3 109.43(3) . . ?
Se9 Sn4 Se4 107.53(3) . . ?
Se3 Sn4 Se4 107.74(2) . . ?
Se9 Sn4 Se6 109.52(3) . . ?
Se3 Sn4 Se6 110.64(2) . . ?
Se4 Sn4 Se6 111.91(2) . . ?
Sn3 Se1 Sn1 107.52(2) . . ?
Sn1 Se2 Sn2 108.45(2) . . ?
Sn4 Se3 Sn1 108.37(3) . . ?
Sn4 Se4 Sn2 109.26(2) . . ?
Sn3 Se5 Sn2 109.07(2) . . ?
Sn4 Se6 Sn3 107.28(2) . . ?
O100 K1 O112 119.8(2) . . ?
O100 K1 O106 117.3(2) . . ?
O112 K1 O106 119.20(15) . . ?
O100 K1 O115 60.6(2) . . ?
O112 K1 O115 61.49(15) . . ?
O106 K1 O115 175.7(2) . . ?
O100 K1 O103 59.0(2) . . ?
O112 K1 O103 175.8(2) . . ?
O106 K1 O103 60.51(15) . . ?
O115 K1 O103 118.5(2) . . ?
O100 K1 O109 174.1(2) . . ?
O112 K1 O109 59.34(14) . . ?
O106 K1 O109 61.64(14) . . ?
O115 K1 O109 119.97(15) . . ?
O103 K1 O109 121.3(2) . . ?
O100 K1 N60A 90.3(3) . . ?
O112 K1 N60A 83.5(3) . . ?
O106 K1 N60A 77.0(2) . . ?
O115 K1 N60A 99.0(2) . . ?
O103 K1 N60A 92.4(3) . . ?
O109 K1 N60A 83.8(3) . . ?
O100 K1 N900 118.2(2) . . ?
O112 K1 N900 90.5(2) . . ?
O106 K1 N900 80.1(2) . . ?
O115 K1 N900 104.2(2) . . ?
O103 K1 N900 93.5(2) . . ?
O109 K1 N900 67.7(2) . . ?
N60A K1 N900 149.6(3) . . ?
C101 O100 C117 112.8(6) . . ?
C101 O100 K1 121.3(4) . . ?
C117 O100 K1 114.1(4) . . ?
O100 C101 C102 107.4(7) . . ?
O103 C102 C101 109.1(6) . . ?
C102 O103 C104 112.4(6) . . ?
C102 O103 K1 112.1(4) . . ?
C104 O103 K1 114.8(4) . . ?
O103 C104 C105 110.0(6) . . ?
O106 C105 C104 107.5(6) . . ?
C107 O106 C105 110.4(5) . . ?
C107 O106 K1 114.1(4) . . ?
C105 O106 K1 111.3(4) . . ?
O106 C107 C108 108.6(5) . . ?
O109 C108 C107 109.6(6) . . ?
C110 O109 C108 112.3(5) . . ?
C110 O109 K1 114.8(4) . . ?
C108 O109 K1 110.1(4) . . ?
O109 C110 C111 109.2(6) . . ?
O112 C111 C110 109.8(6) . . ?
C111 O112 C113 113.1(5) . . ?
C111 O112 K1 118.5(4) . . ?
C113 O112 K1 115.2(4) . . ?
O112 C113 C114 108.2(5) . . ?
O115 C114 C113 109.3(5) . . ?
C116 O115 C114 112.1(5) . . ?
C116 O115 K1 114.1(4) . . ?
C114 O115 K1 110.8(4) . . ?
O115 C116 C117 108.7(5) . . ?
O100 C117 C116 108.0(7) . . ?
N81A K2 O209 87.1(5) . . ?
N81A K2 O206 80.1(5) . . ?
O209 K2 O206 61.0(2) . . ?
N81A K2 O203 91.1(6) . . ?
O209 K2 O203 121.1(2) . . ?
O206 K2 O203 60.8(2) . . ?
N81A K2 O200 86.3(5) . . ?
O209 K2 O200 173.2(2) . . ?
O206 K2 O200 119.4(2) . . ?
O203 K2 O200 60.8(2) . . ?
N81A K2 O215 98.9(5) . . ?
O209 K2 O215 118.4(2) . . ?
O206 K2 O215 178.8(2) . . ?
O203 K2 O215 120.0(2) . . ?
O200 K2 O215 61.04(14) . . ?
N81A K2 N703 166.4(6) . . ?
O209 K2 N703 105.3(3) . . ?
O206 K2 N703 110.6(2) . . ?
O203 K2 N703 87.2(3) . . ?
O200 K2 N703 81.1(3) . . ?
O215 K2 N703 70.5(2) . . ?
N81A K2 O212 86.6(6) . . ?
O209 K2 O212 59.31(15) . . ?
O206 K2 O212 119.2(2) . . ?
O203 K2 O212 177.7(2) . . ?
O200 K2 O212 118.5(2) . . ?
O215 K2 O212 59.99(13) . . ?
N703 K2 O212 94.9(3) . . ?
O209 K2 N80A 107.8(3) . . ?
O206 K2 N80A 100.8(3) . . ?
O203 K2 N80A 90.6(3) . . ?
O200 K2 N80A 65.4(3) . . ?
O215 K2 N80A 78.4(3) . . ?
N703 K2 N80A 142.4(3) . . ?
O212 K2 N80A 87.1(3) . . ?
C217 O200 C201 111.9(5) . . ?
C217 O200 K2 113.4(4) . . ?
C201 O200 K2 113.3(5) . . ?
O200 C201 C202 108.8(6) . . ?
O203 C202 C201 106.3(6) . . ?
C202 O203 C204 111.5(6) . . ?
C202 O203 K2 114.9(5) . . ?
C204 O203 K2 114.8(4) . . ?
O203 C204 C205 108.0(6) . . ?
O206 C205 C204 107.9(6) . . ?
C205 O206 C207 111.8(7) . . ?
C205 O206 K2 113.2(4) . . ?
C207 O206 K2 112.0(4) . . ?
O206 C207 C208 108.7(7) . . ?
O209 C208 C207 109.7(8) . . ?
C208 O209 C210 112.7(6) . . ?
C208 O209 K2 115.8(4) . . ?
C210 O209 K2 119.1(4) . . ?
O209 C210 C211 108.3(6) . . ?
O212 C211 C210 106.8(5) . . ?
C213 O212 C211 111.6(5) . . ?
C213 O212 K2 112.1(4) . . ?
C211 O212 K2 113.1(4) . . ?
O212 C213 C214 108.7(5) . . ?
O215 C214 C213 108.9(5) . . ?
C214 O215 C216 111.9(5) . . ?
C214 O215 K2 115.9(4) . . ?
C216 O215 K2 112.9(4) . . ?
O215 C216 C217 109.9(6) . . ?
O200 C217 C216 108.9(6) . . ?
O300 K3 O312 121.75(14) . . ?
O300 K3 O315 60.65(13) . . ?
O312 K3 O315 62.39(12) . . ?
O300 K3 O306 120.00(14) . . ?
O312 K3 O306 118.09(14) . . ?
O315 K3 O306 164.30(15) . . ?
O300 K3 O309 169.3(2) . . ?
O312 K3 O309 59.30(13) . . ?
O315 K3 O309 116.80(13) . . ?
O306 K3 O309 59.26(14) . . ?
O300 K3 O303 59.72(14) . . ?
O312 K3 O303 172.39(14) . . ?
O315 K3 O303 116.79(14) . . ?
O306 K3 O303 60.40(14) . . ?
O309 K3 O303 117.69(14) . . ?
O300 K3 N903 80.0(3) . . ?
O312 K3 N903 103.1(2) . . ?
O315 K3 N903 81.6(2) . . ?
O306 K3 N903 83.1(2) . . ?
O309 K3 N903 89.3(3) . . ?
O303 K3 N903 69.5(2) . . ?
O300 K3 N503 95.7(2) . . ?
O312 K3 N503 110.8(2) . . ?
O315 K3 N503 129.0(2) . . ?
O306 K3 N503 66.4(2) . . ?
O309 K3 N503 93.5(2) . . ?
O303 K3 N503 75.8(2) . . ?
N903 K3 N503 142.1(2) . . ?
O300 K3 N500 71.4(2) . . ?
O312 K3 N500 83.09(15) . . ?
O315 K3 N500 74.62(15) . . ?
O306 K3 N500 121.0(2) . . ?
O309 K3 N500 118.6(2) . . ?
O303 K3 N500 104.1(2) . . ?
N903 K3 N500 149.3(3) . . ?
N503 K3 N500 54.6(2) . . ?
O300 K3 C502 105.4(2) . . ?
O312 K3 C502 86.2(2) . . ?
O315 K3 C502 113.4(2) . . ?
O306 K3 C502 82.0(2) . . ?
O309 K3 C502 85.2(2) . . ?
O303 K3 C502 100.7(2) . . ?
N903 K3 C502 164.9(2) . . ?
N503 K3 C502 25.1(2) . . ?
N500 K3 C502 42.6(2) . . ?
O300 K3 C314 79.14(15) . . ?
O312 K3 C314 42.61(13) . . ?
O315 K3 C314 22.58(12) . . ?
O306 K3 C314 160.47(15) . . ?
O309 K3 C314 101.21(14) . . ?
O303 K3 C314 138.13(15) . . ?
N903 K3 C314 97.6(2) . . ?
N503 K3 C314 118.7(2) . . ?
N500 K3 C314 66.4(2) . . ?
C502 K3 C314 97.2(2) . . ?
O300 K3 C302 42.1(2) . . ?
O312 K3 C302 162.0(2) . . ?
O315 K3 C302 102.7(2) . . ?
O306 K3 C302 79.1(2) . . ?
O309 K3 C302 138.3(2) . . ?
O303 K3 C302 22.9(2) . . ?
N903 K3 C302 83.3(3) . . ?
N503 K3 C302 69.7(2) . . ?
N500 K3 C302 83.1(2) . . ?
C502 K3 C302 91.4(2) . . ?
C314 K3 C302 120.4(2) . . ?
C301 O300 C317 113.7(5) . . ?
C301 O300 K3 119.9(4) . . ?
C317 O300 K3 116.8(4) . . ?
O300 C301 C302 108.0(6) . . ?
O303 C302 C301 107.9(6) . . ?
O303 C302 K3 52.0(3) . . ?
C301 C302 K3 83.2(4) . . ?
C304 O303 C302 111.8(6) . . ?
C304 O303 K3 111.2(4) . . ?
C302 O303 K3 105.2(4) . . ?
O303 C304 C305 110.3(6) . . ?
O306 C305 C304 108.3(6) . . ?
C307 O306 C305 111.4(5) . . ?
C307 O306 K3 117.2(4) . . ?
C305 O306 K3 115.8(4) . . ?
O306 C307 C308 108.0(6) . . ?
O309 C308 C307 109.6(6) . . ?
C308 O309 C310 112.1(5) . . ?
C308 O309 K3 112.8(4) . . ?
C310 O309 K3 112.6(4) . . ?
O309 C310 C311 107.6(5) . . ?
O312 C311 C310 109.3(5) . . ?
C313 O312 C311 111.6(5) . . ?
C313 O312 K3 113.7(3) . . ?
C311 O312 K3 118.7(3) . . ?
O312 C313 C314 109.3(5) . . ?
O315 C314 C313 109.4(5) . . ?
O315 C314 K3 49.3(3) . . ?
C313 C314 K3 80.8(3) . . ?
C314 O315 C316 110.5(5) . . ?
C314 O315 K3 108.2(3) . . ?
C316 O315 K3 113.8(4) . . ?
O315 C316 C317 108.8(5) . . ?
O300 C317 C316 108.8(6) . . ?
O406 K4 N700 115.6(2) . . ?
O406 K4 O412 117.27(15) . . ?
N700 K4 O412 101.6(2) . . ?
O406 K4 O409 59.28(15) . . ?
N700 K4 O409 122.9(2) . . ?
O412 K4 O409 58.21(14) . . ?
O406 K4 O403 59.53(14) . . ?
N700 K4 O403 103.8(2) . . ?
O412 K4 O403 152.6(2) . . ?
O409 K4 O403 114.0(2) . . ?
O406 K4 O400 116.78(15) . . ?
N700 K4 O400 84.7(2) . . ?
O412 K4 O400 115.21(15) . . ?
O409 K4 O400 151.8(2) . . ?
O403 K4 O400 57.53(14) . . ?
O406 K4 O415 147.2(2) . . ?
N700 K4 O415 96.6(2) . . ?
O412 K4 O415 57.91(12) . . ?
O409 K4 O415 109.21(14) . . ?
O403 K4 O415 108.45(14) . . ?
O400 K4 O415 57.31(12) . . ?
C417 O400 C401 112.3(5) . . ?
C417 O400 K4 118.6(4) . . ?
C401 O400 K4 118.0(4) . . ?
O400 C401 C402 109.0(6) . . ?
O403 C402 C401 108.3(6) . . ?
C404 O403 C402 112.4(6) . . ?
C404 O403 K4 109.9(4) . . ?
C402 O403 K4 111.8(4) . . ?
O403 C404 C405 108.9(6) . . ?
O406 C405 C404 109.9(6) . . ?
C405 O406 C407 111.6(6) . . ?
C405 O406 K4 120.1(4) . . ?
C407 O406 K4 120.4(4) . . ?
O406 C407 C408 109.1(6) . . ?
O409 C408 C407 108.3(6) . . ?
C408 O409 C410 111.6(6) . . ?
C408 O409 K4 110.8(4) . . ?
C410 O409 K4 109.8(4) . . ?
O409 C410 C411 108.9(6) . . ?
O412 C411 C410 109.4(6) . . ?
C413 O412 C411 111.8(5) . . ?
C413 O412 K4 121.5(4) . . ?
C411 O412 K4 120.1(4) . . ?
O412 C413 C414 109.3(6) . . ?
O415 C414 C413 109.5(5) . . ?
C414 O415 C416 110.2(5) . . ?
C414 O415 K4 107.7(4) . . ?
C416 O415 K4 110.9(4) . . ?
O415 C416 C417 108.6(6) . . ?
O400 C417 C416 109.3(6) . . ?
C501 N500 K3 107.6(5) . . ?
N500 C501 C502 111.6(6) . . ?
N503 C502 C501 109.8(6) . . ?
N503 C502 K3 60.1(4) . . ?
C501 C502 K3 98.2(5) . . ?
C502 N503 K3 94.9(4) . . ?
C60B N60A K1 135.3(8) . . ?
N60A C60B C60C 109.8(9) . . ?
N60D C60C C60B 107.7(10) . . ?
N61A C61B C61C 109.7(10) . . ?
N61D C61C C61B 107.5(10) . . ?
C701 N700 K4 125.8(6) . . ?
C702 C701 N700 117.8(10) . . ?
C701 C702 N703 110.0(11) . . ?
C702 N703 K2 111.9(7) . . ?
C80B N80A K2 138.6(10) . . ?
N80A C80B C80C 110.2(10) . . ?
N80D C80C C80B 108.6(10) . . ?
C81B N81A K2 115.3(17) . . ?
N81A C81B C81C 109.4(10) . . ?
N81D C81C C81B 107.1(10) . . ?
C901 N900 K1 141.8(6) . . ?
N900 C901 C902 109.6(10) . . ?
N903 C902 C901 117.2(12) . . ?
C902 N903 K3 124.9(8) . . ?

loop_
_geom_bond_atom_site_label_1
_geom_bond_atom_site_label_2
_geom_bond_distance
_geom_bond_site_symmetry_2
_geom_bond_publ_flag
Sn1 Se10 2.4217(8) . ?
Sn1 Se2 2.5446(7) . ?
Sn1 Se1 2.5507(7) . ?
Sn1 Se3 2.5566(8) . ?
Sn2 Se7 2.4187(7) . ?
Sn2 Se2 2.5489(7) . ?
Sn2 Se4 2.5526(7) . ?
Sn2 Se5 2.5600(6) . ?
Sn3 Se8 2.4310(7) . ?
Sn3 Se1 2.5461(7) . ?
Sn3 Se5 2.5472(6) . ?
Sn3 Se6 2.5572(7) . ?
Sn4 Se9 2.4302(8) . ?
Sn4 Se3 2.5439(8) . ?
Sn4 Se4 2.5438(7) . ?
Sn4 Se6 2.5493(7) . ?
K1 O100 2.750(5) . ?
K1 O112 2.754(5) . ?
K1 O106 2.779(5) . ?
K1 O115 2.809(5) . ?
K1 O103 2.832(5) . ?
K1 O109 2.840(5) . ?
K1 N60A 2.921(11) . ?
K1 N900 3.046(8) . ?
O100 C101 1.434(9) . ?
O100 C117 1.437(9) . ?
C101 C102 1.496(13) . ?
C102 O103 1.419(10) . ?
O103 C104 1.429(9) . ?
C104 C105 1.486(12) . ?
C105 O106 1.434(8) . ?
O106 C107 1.426(8) . ?
C107 C108 1.501(10) . ?
C108 O109 1.424(8) . ?
O109 C110 1.413(8) . ?
C110 C111 1.493(10) . ?
C111 O112 1.389(8) . ?
O112 C113 1.427(8) . ?
C113 C114 1.494(10) . ?
C114 O115 1.426(9) . ?
O115 C116 1.419(9) . ?
C116 C117 1.481(12) . ?
K2 N81A 2.69(2) . ?
K2 O209 2.727(5) . ?
K2 O206 2.781(5) . ?
K2 O203 2.794(6) . ?
K2 O200 2.802(5) . ?
K2 O215 2.816(5) . ?
K2 N703 2.839(11) . ?
K2 O212 2.863(5) . ?
K2 N80A 2.923(14) . ?
O200 C217 1.425(9) . ?
O200 C201 1.441(9) . ?
C201 C202 1.518(11) . ?
C202 O203 1.432(10) . ?
O203 C204 1.440(9) . ?
C204 C205 1.515(13) . ?
C205 O206 1.406(9) . ?
O206 C207 1.432(9) . ?
C207 C208 1.451(15) . ?
C208 O209 1.413(9) . ?
O209 C210 1.416(9) . ?
C210 C211 1.499(11) . ?
C211 O212 1.428(7) . ?
O212 C213 1.426(8) . ?
C213 C214 1.501(9) . ?
C214 O215 1.419(8) . ?
O215 C216 1.421(7) . ?
C216 C217 1.487(11) . ?
K3 O300 2.739(5) . ?
K3 O312 2.773(4) . ?
K3 O315 2.797(5) . ?
K3 O306 2.815(5) . ?
K3 O309 2.865(5) . ?
K3 O303 2.871(4) . ?
K3 N903 2.927(10) . ?
K3 N503 3.012(7) . ?
K3 N500 3.273(7) . ?
K3 C502 3.464(8) . ?
K3 C314 3.508(6) . ?
K3 C302 3.518(7) . ?
O300 C301 1.417(8) . ?
O300 C317 1.431(9) . ?
C301 C302 1.499(12) . ?
C302 O303 1.417(8) . ?
O303 C304 1.416(9) . ?
C304 C305 1.499(11) . ?
C305 O306 1.435(7) . ?
O306 C307 1.404(9) . ?
C307 C308 1.501(10) . ?
C308 O309 1.407(8) . ?
O309 C310 1.431(8) . ?
C310 C311 1.490(10) . ?
C311 O312 1.428(7) . ?
O312 C313 1.421(7) . ?
C313 C314 1.499(9) . ?
C314 O315 1.417(7) . ?
O315 C316 1.431(8) . ?
C316 C317 1.485(9) . ?
K4 O406 2.737(5) . ?
K4 N700 2.778(9) . ?
K4 O412 2.819(5) . ?
K4 O409 2.848(5) . ?
K4 O403 2.853(4) . ?
K4 O400 2.937(5) . ?
K4 O415 2.967(5) . ?
O400 C417 1.405(9) . ?
O400 C401 1.415(8) . ?
C401 C402 1.492(12) . ?
C402 O403 1.435(9) . ?
O403 C404 1.407(9) . ?
C404 C405 1.488(12) . ?
C405 O406 1.407(9) . ?
O406 C407 1.432(9) . ?
C407 C408 1.485(12) . ?
C408 O409 1.412(8) . ?
O409 C410 1.441(9) . ?
C410 C411 1.456(11) . ?
C411 O412 1.432(8) . ?
O412 C413 1.405(9) . ?
C413 C414 1.495(9) . ?
C414 O415 1.413(7) . ?
O415 C416 1.434(8) . ?
C416 C417 1.499(9) . ?
N500 C501 1.462(10) . ?
C501 C502 1.503(11) . ?
C502 N503 1.474(10) . ?
N60A C60B 1.433(14) . ?
C60B C60C 1.48(2) . ?
C60C N60D 1.47(2) . ?
N61A C61B 1.43(2) . ?
C61B C61C 1.48(2) . ?
C61C N61D 1.47(2) . ?
N700 C701 1.467(15) . ?
C701 C702 1.44(2) . ?
C702 N703 1.49(2) . ?
N80A C80B 1.429(15) . ?
C80B C80C 1.47(2) . ?
C80C N80D 1.47(2) . ?
N81A C81B 1.43(2) . ?
C81B C81C 1.48(2) . ?
C81C N81D 1.48(2) . ?
N900 C901 1.452(14) . ?
C901 C902 1.521(14) . ?
C902 N903 1.37(2) . ?
